data_1563208
loop_
_publ_author_name
'Shi, Fa-Nian'
'Silva, Ana Rosa'
'Rocha, Jo\~ao'

_publ_section_title
;
 Metal-organic framework based on copper(I) sulfate and
 4,4&#x2032;-bipyridine catalyzes the cyclopropanation of styrene
;
_journal_issue 8
_journal_name_full 'Journal of Solid State Chemistry'
_journal_page_first 2196
_journal_page_last 2203
_journal_paper_doi 10.1016/j.jssc.2011.06.023
_journal_volume 184
_journal_year 2011
_chemical_formula_sum 'C20 H28 Cu2 N4 O10 S'
_chemical_formula_weight 643.60
_space_group_IT_number 14
_space_group_name_Hall '-P 2ybc'
_space_group_name_H-M_alt 'P 1 21/c 1'
_symmetry_cell_setting monoclinic
_symmetry_space_group_name_H-M 'P 1 21/c 1'
_atom_sites_solution_hydrogens geom
_atom_sites_solution_primary direct
_atom_sites_solution_secondary difmap
_cell_angle_alpha 90.00
_cell_angle_beta 110.371(3)
_cell_angle_gamma 90.00
_cell_formula_units_Z 16
_cell_length_a 29.107(2)
_cell_length_b 17.1516(12)
_cell_length_c 21.5943(15)
_cell_measurement_reflns_used 9934
_cell_measurement_temperature 150(2)
_cell_measurement_theta_max 33.10
_cell_measurement_theta_min 2.96
_cell_volume 10106.3(12)
_computing_cell_refinement 'Bruker SMART'
_computing_data_collection 'Bruker SMART'
_computing_data_reduction 'Bruker SAINT'
_computing_molecular_graphics 'Bruker SHELXTL'
_computing_publication_material 'Bruker SHELXTL'
_computing_structure_refinement 'SHELXL-97 (Sheldrick, 1997)'
_computing_structure_solution 'SHELXS-97 (Sheldrick, 1990)'
_diffrn_ambient_temperature 150(2)
_diffrn_measured_fraction_theta_full 0.998
_diffrn_measured_fraction_theta_max 0.998
_diffrn_measurement_device_type 'CCD area detector'
_diffrn_measurement_method 'phi and omega scans'
_diffrn_radiation_monochromator graphite
_diffrn_radiation_source 'fine-focus sealed tube'
_diffrn_radiation_type MoK\a
_diffrn_radiation_wavelength 0.71073
_diffrn_reflns_av_R_equivalents 0.0555
_diffrn_reflns_av_sigmaI/netI 0.0444
_diffrn_reflns_limit_h_max 41
_diffrn_reflns_limit_h_min -41
_diffrn_reflns_limit_k_max 22
_diffrn_reflns_limit_k_min -24
_diffrn_reflns_limit_l_max 30
_diffrn_reflns_limit_l_min -30
_diffrn_reflns_number 178549
_diffrn_reflns_theta_full 30.51
_diffrn_reflns_theta_max 30.51
_diffrn_reflns_theta_min 3.56
_exptl_absorpt_coefficient_mu 1.827
_exptl_absorpt_correction_T_max 0.8676
_exptl_absorpt_correction_T_min 0.6893
_exptl_absorpt_correction_type multi-scan
_exptl_absorpt_process_details Sadabs
_exptl_crystal_colour yellow
_exptl_crystal_density_diffrn 1.692
_exptl_crystal_density_method 'not measured'
_exptl_crystal_description plate
_exptl_crystal_F_000 5280
_exptl_crystal_size_max 0.22
_exptl_crystal_size_mid 0.20
_exptl_crystal_size_min 0.08
_refine_diff_density_max 1.669
_refine_diff_density_min -0.824
_refine_diff_density_rms 0.104
_refine_ls_extinction_method none
_refine_ls_goodness_of_fit_ref 1.018
_refine_ls_hydrogen_treatment mixed
_refine_ls_matrix_type full
_refine_ls_number_parameters 1459
_refine_ls_number_reflns 30804
_refine_ls_number_restraints 45
_refine_ls_restrained_S_all 1.019
_refine_ls_R_factor_all 0.0914
_refine_ls_R_factor_gt 0.0524
_refine_ls_shift/su_max 0.001
_refine_ls_shift/su_mean 0.000
_refine_ls_structure_factor_coef Fsqd
_refine_ls_weighting_details 'calc w=1/[\s^2^(Fo^2^)+(0.0465P)^2^+23.4363P] where P=(Fo^2^+2Fc^2^)/3'
_refine_ls_weighting_scheme calc
_refine_ls_wR_factor_gt 0.1197
_refine_ls_wR_factor_ref 0.1376
_reflns_number_gt 20091
_reflns_number_total 30804
_reflns_threshold_expression >2sigma(I)
_cod_data_source_file JSSC-2011-184-2196.cif
_cod_data_source_block 1
_cod_depositor_comments
;
The following automatic conversions were performed:

data item '_exptl_absorpt_correction_type' value 'Multi-scan' was
changed to 'multi-scan' in accordance with the built-in table derived
from the CIF Core dictionary named 'cif_core.dic' version 2.4.5 last
updated on 2014-11-21.

Automatic conversion script
Id: cif_fix_values 8369 2020-08-20 11:38:08Z andrius 
;
_cod_original_cell_volume 10106.1(12)
_cod_original_sg_symbol_H-M P2(1)/c
_cod_database_code 1563208

loop_
_symmetry_equiv_pos_as_xyz
'x, y, z'
'-x, y+1/2, -z+1/2'
'-x, -y, -z'
'x, -y-1/2, z-1/2'

loop_
_atom_site_label
_atom_site_type_symbol
_atom_site_fract_x
_atom_site_fract_y
_atom_site_fract_z
_atom_site_U_iso_or_equiv
_atom_site_adp_type
_atom_site_occupancy
_atom_site_symmetry_multiplicity
_atom_site_calc_flag
_atom_site_refinement_flags
_atom_site_disorder_assembly
_atom_site_disorder_group
Cu1 Cu 0.118484(15) 0.28937(2) 0.074653(17) 0.02264(9) Uani 1 1 d . . .
Cu2 Cu 0.230515(15) 0.29575(2) 0.166675(17) 0.02473(9) Uani 1 1 d . . .
Cu3 Cu 0.260811(14) 0.70374(2) -0.139938(17) 0.02240(8) Uani 1 1 d . . .
Cu4 Cu 0.372081(15) 0.71052(2) -0.044945(18) 0.02398(9) Uani 1 1 d . . .
Cu5 Cu 0.019076(15) 0.70660(3) 0.345077(18) 0.02622(9) Uani 1 1 d . . .
Cu6 Cu 0.130422(14) 0.70512(2) 0.444613(17) 0.01999(8) Uani 1 1 d . . .
Cu7 Cu 0.488013(15) 0.28541(3) 0.661558(18) 0.02694(9) Uani 1 1 d . . .
Cu8 Cu 0.375598(16) 0.29015(2) 0.572609(18) 0.02599(9) Uani 1 1 d . . .
S1 S 0.16742(3) 0.47434(4) 0.12670(4) 0.02367(16) Uani 1 1 d . . .
S2 S 0.30991(3) 0.52930(4) -0.10018(3) 0.01981(14) Uani 1 1 d . . .
S3 S 0.08613(3) 0.52874(5) 0.39140(4) 0.02414(16) Uani 1 1 d . . .
S4 S 0.44237(3) 0.47012(5) 0.61545(4) 0.02651(17) Uani 1 1 d . . .
C1 C 0.11201(16) 0.19805(19) 0.18265(16) 0.0358(9) Uani 1 1 d . . .
H1 H 0.1121 0.1543 0.1558 0.043 Uiso 1 1 calc R . .
C2 C 0.11178(17) 0.18483(19) 0.24556(17) 0.0394(10) Uani 1 1 d . . .
H2 H 0.1122 0.1330 0.2612 0.047 Uiso 1 1 calc R . .
C3 C 0.11087(11) 0.24741(17) 0.28606(13) 0.0177(6) Uani 1 1 d . . .
C4 C 0.10810(15) 0.32071(18) 0.25861(16) 0.0304(8) Uani 1 1 d . . .
H4 H 0.1059 0.3655 0.2833 0.036 Uiso 1 1 calc R . .
C5 C 0.10858(15) 0.32876(19) 0.19531(16) 0.0318(8) Uani 1 1 d . . .
H5 H 0.1063 0.3798 0.1774 0.038 Uiso 1 1 calc R . .
C6 C 0.11348(14) 0.15880(18) 0.44664(15) 0.0276(7) Uani 1 1 d . . .
H6 H 0.1124 0.1082 0.4640 0.033 Uiso 1 1 calc R . .
C7 C 0.11093(13) 0.16504(18) 0.38186(15) 0.0246(7) Uani 1 1 d . . .
H7 H 0.1080 0.1195 0.3557 0.030 Uiso 1 1 calc R . .
C8 C 0.11270(11) 0.23792(17) 0.35502(13) 0.0168(5) Uani 1 1 d . . .
C9 C 0.11694(16) 0.30195(19) 0.39627(16) 0.0353(9) Uani 1 1 d . . .
H9 H 0.1185 0.3531 0.3803 0.042 Uiso 1 1 calc R . .
C10 C 0.11891(15) 0.29092(19) 0.46064(15) 0.0319(8) Uani 1 1 d . . .
H10 H 0.1214 0.3354 0.4878 0.038 Uiso 1 1 calc R . .
C11 C 0.23509(14) 0.2037(2) 0.28007(15) 0.0313(8) Uani 1 1 d . . .
H11 H 0.2329 0.1605 0.2516 0.038 Uiso 1 1 calc R . .
C12 C 0.23725(16) 0.1893(2) 0.34414(16) 0.0361(9) Uani 1 1 d . . .
H12 H 0.2362 0.1373 0.3586 0.043 Uiso 1 1 calc R . .
C13 C 0.24093(11) 0.25129(18) 0.38748(13) 0.0199(6) Uani 1 1 d . . .
C14 C 0.24294(15) 0.3256(2) 0.36279(16) 0.0322(8) Uani 1 1 d . . .
H14 H 0.2462 0.3699 0.3904 0.039 Uiso 1 1 calc R . .
C15 C 0.24022(15) 0.3351(2) 0.29809(16) 0.0338(8) Uani 1 1 d . . .
H15 H 0.2414 0.3865 0.2823 0.041 Uiso 1 1 calc R . .
C16 C 0.23418(13) 0.1570(2) 0.54155(16) 0.0294(7) Uani 1 1 d . . .
H16 H 0.2304 0.1061 0.5565 0.035 Uiso 1 1 calc R . .
C17 C 0.23639(14) 0.1652(2) 0.47891(16) 0.0299(7) Uani 1 1 d . . .
H17 H 0.2341 0.1207 0.4519 0.036 Uiso 1 1 calc R . .
C18 C 0.24190(11) 0.23895(18) 0.45565(13) 0.0199(6) Uani 1 1 d . . .
C19 C 0.24684(19) 0.3003(2) 0.49917(17) 0.0462(11) Uani 1 1 d . . .
H19 H 0.2521 0.3515 0.4863 0.055 Uiso 1 1 calc R . .
C20 C 0.24421(18) 0.2878(2) 0.56098(17) 0.0450(11) Uani 1 1 d . . .
H20 H 0.2475 0.3311 0.5896 0.054 Uiso 1 1 calc R . .
C21 C 0.24447(12) 0.6636(2) -0.02155(15) 0.0243(6) Uani 1 1 d . . .
H21 H 0.2375 0.6137 -0.0417 0.029 Uiso 1 1 calc R . .
C22 C 0.24294(12) 0.67298(19) 0.04155(15) 0.0230(6) Uani 1 1 d . . .
H22 H 0.2346 0.6303 0.0636 0.028 Uiso 1 1 calc R . .
C23 C 0.25373(10) 0.74580(18) 0.07230(14) 0.0184(6) Uani 1 1 d . . .
C24 C 0.26422(12) 0.80679(19) 0.03624(15) 0.0239(6) Uani 1 1 d . . .
H24 H 0.2714 0.8574 0.0550 0.029 Uiso 1 1 calc R . .
C25 C 0.26413(12) 0.79300(19) -0.02677(15) 0.0253(6) Uani 1 1 d . . .
H25 H 0.2705 0.8353 -0.0511 0.030 Uiso 1 1 calc R . .
C26 C 0.26215(12) 0.70753(19) 0.24810(15) 0.0235(6) Uani 1 1 d . . .
H26 H 0.2655 0.6640 0.2765 0.028 Uiso 1 1 calc R . .
C27 C 0.25983(12) 0.69429(19) 0.18381(15) 0.0242(6) Uani 1 1 d . . .
H27 H 0.2614 0.6426 0.1689 0.029 Uiso 1 1 calc R . .
C28 C 0.25516(11) 0.75723(18) 0.14100(14) 0.0186(6) Uani 1 1 d . . .
C29 C 0.25277(12) 0.83127(19) 0.16597(15) 0.0233(6) Uani 1 1 d . . .
H29 H 0.2496 0.8758 0.1386 0.028 Uiso 1 1 calc R . .
C30 C 0.25503(12) 0.84012(19) 0.23081(15) 0.0246(7) Uani 1 1 d . . .
H30 H 0.2531 0.8912 0.2467 0.030 Uiso 1 1 calc R . .
C31 C 0.36629(11) 0.66010(18) 0.07855(15) 0.0209(6) Uani 1 1 d . . .
H31 H 0.3569 0.6116 0.0565 0.025 Uiso 1 1 calc R . .
C32 C 0.36925(11) 0.66596(17) 0.14386(15) 0.0208(6) Uani 1 1 d . . .
H32 H 0.3619 0.6221 0.1657 0.025 Uiso 1 1 calc R . .
C33 C 0.38299(11) 0.73646(17) 0.17747(14) 0.0187(6) Uani 1 1 d . . .
C34 C 0.39427(11) 0.79819(18) 0.14299(15) 0.0219(6) Uani 1 1 d . . .
H34 H 0.4045 0.8469 0.1642 0.026 Uiso 1 1 calc R . .
C35 C 0.39045(12) 0.78800(19) 0.07786(16) 0.0244(6) Uani 1 1 d . . .
H35 H 0.3983 0.8306 0.0552 0.029 Uiso 1 1 calc R . .
C36 C 0.38397(13) 0.69795(19) 0.34999(16) 0.0270(7) Uani 1 1 d . . .
H36 H 0.3850 0.6545 0.3777 0.032 Uiso 1 1 calc R . .
C37 C 0.38681(13) 0.68430(19) 0.28804(15) 0.0261(7) Uani 1 1 d . . .
H37 H 0.3905 0.6327 0.2744 0.031 Uiso 1 1 calc R . .
C38 C 0.38423(11) 0.74742(17) 0.24596(14) 0.0191(6) Uani 1 1 d . . .
C39 C 0.38091(13) 0.82098(19) 0.27023(16) 0.0275(7) Uani 1 1 d . . .
H39 H 0.3799 0.8655 0.2437 0.033 Uiso 1 1 calc R . .
C40 C 0.37908(14) 0.83008(19) 0.33273(16) 0.0289(7) Uani 1 1 d . . .
H40 H 0.3772 0.8814 0.3483 0.035 Uiso 1 1 calc R . .
C41 C 0.00947(13) 0.6597(2) 0.46634(15) 0.0293(7) Uani 1 1 d . . .
H41 H 0.0099 0.6086 0.4496 0.035 Uiso 1 1 calc R . .
C42 C 0.00728(14) 0.6680(2) 0.52925(16) 0.0300(8) Uani 1 1 d . . .
H42 H 0.0060 0.6232 0.5544 0.036 Uiso 1 1 calc R . .
C43 C 0.00692(11) 0.74163(19) 0.55522(13) 0.0193(6) Uani 1 1 d . . .
C44 C 0.00723(15) 0.8049(2) 0.51496(16) 0.0331(8) Uani 1 1 d . . .
H44 H 0.0060 0.8565 0.5301 0.040 Uiso 1 1 calc R . .
C45 C 0.00940(14) 0.7922(2) 0.45257(15) 0.0311(8) Uani 1 1 d . . .
H45 H 0.0097 0.8361 0.4259 0.037 Uiso 1 1 calc R . .
C46 C 0.00820(14) 0.7029(2) 0.72835(16) 0.0321(8) Uani 1 1 d . . .
H46 H 0.0062 0.6594 0.7546 0.038 Uiso 1 1 calc R . .
C47 C 0.00444(15) 0.6901(2) 0.66338(16) 0.0329(8) Uani 1 1 d . . .
H47 H -0.0009 0.6389 0.6455 0.039 Uiso 1 1 calc R . .
C48 C 0.00847(11) 0.75302(18) 0.62401(14) 0.0199(6) Uani 1 1 d . . .
C49 C 0.01499(13) 0.8259(2) 0.65335(15) 0.0289(7) Uani 1 1 d . . .
H49 H 0.0176 0.8705 0.6287 0.035 Uiso 1 1 calc R . .
C50 C 0.01766(13) 0.8344(2) 0.71787(15) 0.0282(7) Uani 1 1 d . . .
H50 H 0.0219 0.8852 0.7364 0.034 Uiso 1 1 calc R . .
C51 C 0.12965(12) 0.65382(18) 0.57049(14) 0.0229(6) Uani 1 1 d . . .
H51 H 0.1279 0.6031 0.5521 0.027 Uiso 1 1 calc R . .
C52 C 0.13170(12) 0.66076(18) 0.63564(15) 0.0228(6) Uani 1 1 d . . .
H52 H 0.1311 0.6154 0.6606 0.027 Uiso 1 1 calc R . .
C53 C 0.13459(10) 0.73418(17) 0.66420(13) 0.0156(5) Uani 1 1 d . . .
C54 C 0.13463(12) 0.79830(18) 0.62437(14) 0.0210(6) Uani 1 1 d . . .
H54 H 0.1362 0.8496 0.6415 0.025 Uiso 1 1 calc R . .
C55 C 0.13237(12) 0.78686(18) 0.55978(14) 0.0212(6) Uani 1 1 d . . .
H55 H 0.1324 0.8313 0.5335 0.025 Uiso 1 1 calc R . .
C56 C 0.12970(13) 0.69898(18) 0.83453(15) 0.0264(7) Uani 1 1 d . . .
H56 H 0.1243 0.6565 0.8595 0.032 Uiso 1 1 calc R . .
C57 C 0.12895(14) 0.68453(18) 0.77118(15) 0.0274(7) Uani 1 1 d . . .
H57 H 0.1228 0.6333 0.7535 0.033 Uiso 1 1 calc R . .
C58 C 0.13719(10) 0.74524(17) 0.73331(13) 0.0155(5) Uani 1 1 d . . .
C59 C 0.14804(13) 0.81750(18) 0.76376(15) 0.0243(7) Uani 1 1 d . . .
H59 H 0.1557 0.8601 0.7410 0.029 Uiso 1 1 calc R . .
C60 C 0.14773(13) 0.82761(18) 0.82712(14) 0.0244(7) Uani 1 1 d . . .
H60 H 0.1550 0.8778 0.8467 0.029 Uiso 1 1 calc R . .
C61 C 0.48168(12) 0.20581(19) 0.77393(15) 0.0243(6) Uani 1 1 d . . .
H61 H 0.4742 0.1621 0.7451 0.029 Uiso 1 1 calc R . .
C62 C 0.48370(12) 0.19537(19) 0.83828(15) 0.0246(6) Uani 1 1 d . . .
H62 H 0.4779 0.1455 0.8532 0.029 Uiso 1 1 calc R . .
C63 C 0.49449(11) 0.25983(18) 0.88144(13) 0.0188(6) Uani 1 1 d . . .
C64 C 0.50294(11) 0.33106(18) 0.85652(14) 0.0216(6) Uani 1 1 d . . .
H64 H 0.5105 0.3759 0.8841 0.026 Uiso 1 1 calc R . .
C65 C 0.50023(12) 0.33637(19) 0.79126(14) 0.0233(6) Uani 1 1 d . . .
H65 H 0.5060 0.3855 0.7749 0.028 Uiso 1 1 calc R . .
C66 C 0.50573(12) 0.1739(2) 1.04589(15) 0.0264(7) Uani 1 1 d . . .
H66 H 0.5134 0.1249 1.0675 0.032 Uiso 1 1 calc R . .
C67 C 0.50758(12) 0.18078(19) 0.98331(15) 0.0237(6) Uani 1 1 d . . .
H67 H 0.5165 0.1373 0.9627 0.028 Uiso 1 1 calc R . .
C68 C 0.49624(11) 0.25171(18) 0.95061(14) 0.0199(6) Uani 1 1 d . . .
C69 C 0.48528(12) 0.31446(19) 0.98400(15) 0.0239(6) Uani 1 1 d . . .
H69 H 0.4784 0.3644 0.9638 0.029 Uiso 1 1 calc R . .
C70 C 0.48457(13) 0.3030(2) 1.04710(15) 0.0268(7) Uani 1 1 d . . .
H70 H 0.4774 0.3462 1.0698 0.032 Uiso 1 1 calc R . .
C71 C 0.35647(12) 0.20868(19) 0.67605(14) 0.0242(6) Uani 1 1 d . . .
H71 H 0.3497 0.1661 0.6461 0.029 Uiso 1 1 calc R . .
C72 C 0.35395(12) 0.19706(19) 0.73781(15) 0.0260(7) Uani 1 1 d . . .
H72 H 0.3457 0.1471 0.7498 0.031 Uiso 1 1 calc R . .
C73 C 0.36359(11) 0.25877(17) 0.78285(14) 0.0190(6) Uani 1 1 d . . .
C74 C 0.37385(12) 0.33104(18) 0.76120(15) 0.0239(6) Uani 1 1 d . . .
H74 H 0.3795 0.3751 0.7895 0.029 Uiso 1 1 calc R . .
C75 C 0.37575(13) 0.33837(19) 0.69863(15) 0.0265(7) Uani 1 1 d . . .
H75 H 0.3827 0.3881 0.6847 0.032 Uiso 1 1 calc R . .
C76 C 0.38016(12) 0.16767(19) 0.94757(15) 0.0244(6) Uani 1 1 d . . .
H76 H 0.3887 0.1181 0.9680 0.029 Uiso 1 1 calc R . .
C77 C 0.37710(12) 0.17571(18) 0.88266(15) 0.0242(6) Uani 1 1 d . . .
H77 H 0.3831 0.1323 0.8592 0.029 Uiso 1 1 calc R . .
C78 C 0.36514(11) 0.24769(17) 0.85194(14) 0.0187(6) Uani 1 1 d . . .
C79 C 0.35624(12) 0.30934(18) 0.88861(15) 0.0228(6) Uani 1 1 d . . .
H79 H 0.3479 0.3595 0.8694 0.027 Uiso 1 1 calc R . .
C80 C 0.35969(12) 0.29631(18) 0.95294(15) 0.0236(6) Uani 1 1 d . . .
H80 H 0.3533 0.3386 0.9772 0.028 Uiso 1 1 calc R . .
N1 N 0.11208(10) 0.26890(15) 0.15773(12) 0.0198(5) Uani 1 1 d . . .
N2 N 0.11742(9) 0.22047(15) 0.48633(11) 0.0190(5) Uani 1 1 d . . .
N3 N 0.23603(10) 0.27567(15) 0.25653(11) 0.0211(5) Uani 1 1 d . . .
N4 N 0.23718(10) 0.21723(17) 0.58215(12) 0.0233(5) Uani 1 1 d . . .
N5 N 0.25535(9) 0.72200(16) -0.05524(12) 0.0204(5) Uani 1 1 d . . .
N6 N 0.25987(9) 0.77941(15) 0.27221(12) 0.0208(5) Uani 1 1 d . . .
N7 N 0.37608(9) 0.72009(15) 0.04502(12) 0.0203(5) Uani 1 1 d . . .
N8 N 0.37979(9) 0.76957(15) 0.37266(12) 0.0214(5) Uani 1 1 d . . .
N9 N 0.01105(10) 0.72055(17) 0.42827(12) 0.0237(6) Uani 1 1 d . . .
N10 N 0.01453(10) 0.77415(16) 0.75580(12) 0.0230(5) Uani 1 1 d . . .
N11 N 0.13005(9) 0.71563(14) 0.53257(11) 0.0170(5) Uani 1 1 d . . .
N12 N 0.13753(9) 0.76940(15) 0.86241(12) 0.0189(5) Uani 1 1 d . . .
N13 N 0.48987(9) 0.27499(16) 0.75033(12) 0.0214(5) Uani 1 1 d . . .
N14 N 0.49365(10) 0.23330(16) 1.07778(12) 0.0240(6) Uani 1 1 d . . .
N15 N 0.36820(10) 0.27833(16) 0.65641(12) 0.0225(5) Uani 1 1 d . . .
N16 N 0.37169(10) 0.22642(15) 0.98345(12) 0.0220(5) Uani 1 1 d . . .
O1 O 0.12720(10) 0.42612(13) 0.08228(11) 0.0311(5) Uani 1 1 d . . .
O2 O 0.20977(10) 0.42443(14) 0.16161(12) 0.0357(6) Uani 1 1 d . . .
O3 O 0.15029(9) 0.51359(13) 0.17550(11) 0.0297(5) Uani 1 1 d . . .
O4 O 0.18241(10) 0.53269(15) 0.08792(12) 0.0369(6) Uani 1 1 d . . .
O5 O 0.34659(9) 0.58438(13) -0.05736(11) 0.0271(5) Uani 1 1 d . . .
O6 O 0.26441(9) 0.57226(13) -0.13709(11) 0.0268(5) Uani 1 1 d . . .
O7 O 0.32994(9) 0.49454(13) -0.14819(11) 0.0276(5) Uani 1 1 d . . .
O8 O 0.29934(9) 0.46818(14) -0.05972(11) 0.0309(5) Uani 1 1 d . . .
O9 O 0.12751(10) 0.57355(13) 0.43809(11) 0.0324(6) Uani 1 1 d . . .
O10 O 0.04663(11) 0.58227(17) 0.35495(13) 0.0442(7) Uani 1 1 d . . .
O11 O 0.06746(11) 0.47269(15) 0.42817(12) 0.0395(6) Uani 1 1 d . . .
O12 O 0.10371(9) 0.48729(13) 0.34421(11) 0.0304(5) Uani 1 1 d . . .
O13 O 0.48340(10) 0.42122(14) 0.65651(11) 0.0324(5) Uani 1 1 d . . .
O14 O 0.40055(10) 0.42004(14) 0.57773(11) 0.0341(6) Uani 1 1 d . . .
O15 O 0.45898(11) 0.51615(17) 0.56974(14) 0.0510(8) Uani 1 1 d . . .
O16 O 0.42680(10) 0.52099(15) 0.65884(14) 0.0427(7) Uani 1 1 d . . .
O17 O 0.95658(12) 0.4935(2) 0.35636(19) 0.0541(8) Uani 1 1 d D . .
H17A H 0.9783(14) 0.518(3) 0.349(3) 0.065 Uiso 1 1 d D . .
H17B H 0.9411(17) 0.510(3) 0.378(2) 0.065 Uiso 1 1 d D . .
O18 O 0.44147(12) 0.5279(2) 1.01559(16) 0.0522(8) Uani 1 1 d D . .
H18A H 0.4542(17) 0.512(3) 0.990(2) 0.063 Uiso 1 1 d D . .
H18B H 0.4125(9) 0.541(3) 0.997(2) 0.063 Uiso 1 1 d D . .
O19 O 0.43610(15) 0.4540(4) 0.1314(3) 0.0959(15) Uani 1 1 d D . .
H19A H 0.4066(9) 0.456(4) 0.123(4) 0.115 Uiso 1 1 d D . .
H19B H 0.439(3) 0.465(5) 0.095(2) 0.115 Uiso 1 1 d D . .
O20 O 0.33706(11) 0.4532(2) 0.07621(14) 0.0530(8) Uani 1 1 d . . .
H20A H 0.3179 0.4786 0.0453 0.064 Uiso 1 1 d R . .
H20B H 0.3299 0.4089 0.0670 0.064 Uiso 1 1 d R . .
O21 O 0.04400(19) 0.4995(3) 0.9929(2) 0.1057(19) Uani 1 1 d D . .
H21A H 0.047(2) 0.503(5) 0.9583(16) 0.127 Uiso 1 1 d D . .
H21B H 0.0689(16) 0.485(4) 1.021(2) 0.127 Uiso 1 1 d D . .
O22 O 0.3500(2) 0.5030(3) 0.3152(3) 0.0910(14) Uani 1 1 d D . .
H22A H 0.333(2) 0.519(4) 0.336(3) 0.109 Uiso 1 1 d D . .
H22B H 0.331(2) 0.498(4) 0.2740(15) 0.109 Uiso 1 1 d D . .
O23 O 0.44029(12) 0.49758(19) 0.42918(18) 0.0627(9) Uani 1 1 d . . .
H23A H 0.4458 0.5031 0.4702 0.075 Uiso 1 1 d R . .
H23B H 0.4146 0.4989 0.3956 0.075 Uiso 1 1 d R . .
O24 O 0.06425(11) 0.50233(18) 0.20602(14) 0.0404(6) Uani 1 1 d D . .
H24A H 0.0855(13) 0.507(3) 0.189(2) 0.048 Uiso 1 1 d D . .
H24B H 0.0744(16) 0.502(3) 0.2470(10) 0.048 Uiso 1 1 d D . .
O25 O 0.19114(10) 0.49734(17) 0.31362(13) 0.0378(6) Uani 1 1 d D . .
H25A H 0.1695(12) 0.496(3) 0.330(2) 0.045 Uiso 1 1 d D . .
H25B H 0.1792(15) 0.496(3) 0.2717(10) 0.045 Uiso 1 1 d D . .
O26 O 0.30723(15) 0.4859(3) 0.4981(2) 0.0740(11) Uani 1 1 d D . .
H26A H 0.316(2) 0.5310(17) 0.496(3) 0.089 Uiso 1 1 d D . .
H26B H 0.3335(13) 0.463(3) 0.513(3) 0.089 Uiso 1 1 d D . .
O27 O 0.56720(15) 0.5041(3) 0.7365(2) 0.0735(11) Uani 1 1 d D . .
H27A H 0.570(2) 0.508(3) 0.6936(15) 0.088 Uiso 1 1 d D . .
H27B H 0.5396(13) 0.478(3) 0.716(2) 0.088 Uiso 1 1 d D . .
O28 O 0.03026(13) 0.9554(3) 0.3619(2) 0.0686(11) Uani 1 1 d D . .
H28A H 0.044(2) 0.972(3) 0.338(2) 0.082 Uiso 1 1 d D . .
H28B H 0.0016(10) 0.970(3) 0.347(3) 0.082 Uiso 1 1 d D . .
O29 O 0.21488(17) 0.5008(3) 0.5155(3) 0.0911(14) Uani 1 1 d D . .
H29A H 0.2433(10) 0.500(4) 0.518(4) 0.109 Uiso 1 1 d D . .
H29B H 0.1935(19) 0.520(4) 0.484(2) 0.109 Uiso 1 1 d D . .
O30 O 0.32677(12) 0.5274(2) 0.64128(17) 0.0512(8) Uani 1 1 d D . .
H30A H 0.3556(9) 0.517(3) 0.648(2) 0.061 Uiso 1 1 d D . .
H30B H 0.3109(16) 0.507(3) 0.6067(16) 0.061 Uiso 1 1 d D . .
O31 O 0.46708(14) 0.5428(3) 0.79427(16) 0.0641(10) Uani 1 1 d D . .
H31A H 0.457(2) 0.527(3) 0.7561(13) 0.077 Uiso 1 1 d D . .
H31B H 0.4952(10) 0.528(3) 0.810(3) 0.077 Uiso 1 1 d D . .
O32 O 0.19187(17) 0.4412(4) 0.6173(2) 0.1048(18) Uani 1 1 d D . .
H32A H 0.211(2) 0.451(5) 0.6551(18) 0.126 Uiso 1 1 d D . .
H32B H 0.200(3) 0.481(3) 0.601(4) 0.126 Uiso 1 1 d D . .
O33 O 0.09343(12) 0.4543(2) 0.56442(14) 0.0506(8) Uani 1 1 d D . .
H33A H 0.0826(17) 0.462(3) 0.5248(10) 0.061 Uiso 1 1 d D . .
H33B H 0.1200(10) 0.461(3) 0.589(2) 0.061 Uiso 1 1 d D . .
O34 O 0.27694(14) 0.4626(2) 0.72027(16) 0.0588(9) Uani 1 1 d D . .
H34A H 0.2965(16) 0.481(3) 0.703(3) 0.071 Uiso 1 1 d D . .
H34B H 0.2920(18) 0.469(3) 0.7602(11) 0.071 Uiso 1 1 d D . .
O35 O 0.43087(11) 0.47683(19) 0.88564(15) 0.0443(7) Uani 1 1 d D . .
H35A H 0.4016(8) 0.486(3) 0.874(2) 0.053 Uiso 1 1 d D . .
H35B H 0.4409(17) 0.496(3) 0.8582(19) 0.053 Uiso 1 1 d D . .
O36 O 0.28506(13) 0.9459(2) 0.87371(19) 0.0636(10) Uani 1 1 d D . .
H36A H 0.2560(10) 0.960(3) 0.851(2) 0.076 Uiso 1 1 d D . .
H36B H 0.3051(17) 0.966(3) 0.9065(19) 0.076 Uiso 1 1 d D . .
O37 O 0.17783(11) 0.49293(18) 0.85797(15) 0.0431(7) Uani 1 1 d D . .
H37A H 0.2019(12) 0.518(2) 0.855(2) 0.052 Uiso 1 1 d D . .
H37B H 0.1729(17) 0.505(3) 0.8933(15) 0.052 Uiso 1 1 d D . .
O38 O 0.08114(12) 0.5055(2) 0.78031(16) 0.0513(8) Uani 1 1 d D . .
H38A H 0.0653(13) 0.496(3) 0.7445(13) 0.062 Uiso 1 1 d D . .
H38B H 0.1097(7) 0.502(3) 0.793(2) 0.062 Uiso 1 1 d D . .
O39 O 0.14268(12) 0.5482(2) 0.95474(14) 0.0463(7) Uani 1 1 d D . .
H39A H 0.1543(16) 0.539(3) 0.9959(10) 0.056 Uiso 1 1 d D . .
H39B H 0.1123(7) 0.545(3) 0.941(2) 0.056 Uiso 1 1 d D . .
O40 O 0.30057(13) 0.5011(2) 0.1746(2) 0.0677(10) Uani 1 1 d . . .
H40A H 0.2926 0.5102 0.1343 0.081 Uiso 1 1 d R . .
H40B H 0.2778 0.4748 0.1790 0.081 Uiso 1 1 d R . .

loop_
_atom_site_aniso_label
_atom_site_aniso_U_11
_atom_site_aniso_U_22
_atom_site_aniso_U_33
_atom_site_aniso_U_23
_atom_site_aniso_U_13
_atom_site_aniso_U_12
Cu1 0.0318(2) 0.0298(2) 0.01035(15) -0.00005(14) 0.01246(14) -0.00087(17)
Cu2 0.0318(2) 0.0350(2) 0.01059(16) 0.00025(15) 0.01135(15) -0.00008(17)
Cu3 0.02477(19) 0.0314(2) 0.01319(16) 0.00151(15) 0.00939(14) 0.00310(16)
Cu4 0.0284(2) 0.0286(2) 0.01647(17) 0.00257(15) 0.00971(15) 0.00234(16)
Cu5 0.0307(2) 0.0403(2) 0.01118(16) -0.00150(16) 0.01165(15) -0.00214(18)
Cu6 0.02840(19) 0.02381(19) 0.01110(15) -0.00157(13) 0.01109(14) -0.00246(15)
Cu7 0.0322(2) 0.0385(2) 0.01175(16) -0.00234(16) 0.00963(15) -0.00175(18)
Cu8 0.0355(2) 0.0317(2) 0.01254(16) 0.00122(15) 0.01062(15) 0.00207(18)
S1 0.0424(5) 0.0168(3) 0.0160(3) 0.0004(3) 0.0154(3) 0.0011(3)
S2 0.0270(4) 0.0176(3) 0.0162(3) 0.0012(3) 0.0092(3) -0.0018(3)
S3 0.0399(4) 0.0201(4) 0.0166(3) -0.0014(3) 0.0153(3) 0.0016(3)
S4 0.0389(5) 0.0171(4) 0.0212(4) 0.0010(3) 0.0075(3) -0.0030(3)
C1 0.077(3) 0.0187(16) 0.0200(15) -0.0041(12) 0.0275(17) -0.0037(17)
C2 0.090(3) 0.0149(15) 0.0240(17) 0.0005(12) 0.034(2) -0.0027(17)
C3 0.0255(15) 0.0202(14) 0.0109(12) 0.0002(10) 0.0108(11) 0.0001(11)
C4 0.063(2) 0.0159(15) 0.0236(16) 0.0004(12) 0.0291(17) 0.0004(15)
C5 0.066(3) 0.0187(15) 0.0219(15) 0.0029(12) 0.0294(17) 0.0015(16)
C6 0.053(2) 0.0167(14) 0.0170(14) 0.0010(11) 0.0166(14) 0.0015(14)
C7 0.045(2) 0.0171(14) 0.0150(13) 0.0000(11) 0.0142(13) 0.0024(13)
C8 0.0239(14) 0.0186(14) 0.0108(12) 0.0016(10) 0.0097(11) 0.0023(11)
C9 0.079(3) 0.0172(15) 0.0182(15) 0.0013(12) 0.0275(17) 0.0009(17)
C10 0.064(2) 0.0219(16) 0.0158(14) -0.0011(12) 0.0210(15) -0.0003(16)
C11 0.056(2) 0.0258(17) 0.0138(13) -0.0025(12) 0.0140(14) -0.0011(16)
C12 0.070(3) 0.0251(17) 0.0148(14) -0.0005(12) 0.0172(16) -0.0052(17)
C13 0.0238(15) 0.0283(16) 0.0095(12) 0.0030(11) 0.0080(11) 0.0033(12)
C14 0.061(2) 0.0248(17) 0.0179(15) 0.0017(12) 0.0221(16) 0.0098(16)
C15 0.064(3) 0.0266(17) 0.0173(15) 0.0036(13) 0.0226(16) 0.0094(17)
C16 0.044(2) 0.0290(17) 0.0222(15) 0.0064(13) 0.0202(15) 0.0088(15)
C17 0.048(2) 0.0285(17) 0.0220(15) 0.0036(13) 0.0232(15) 0.0102(15)
C18 0.0225(15) 0.0285(16) 0.0099(12) 0.0006(11) 0.0071(11) 0.0012(12)
C19 0.097(4) 0.031(2) 0.0188(16) -0.0054(14) 0.031(2) -0.019(2)
C20 0.090(3) 0.034(2) 0.0177(15) -0.0079(14) 0.0276(19) -0.020(2)
C21 0.0277(16) 0.0294(17) 0.0183(14) -0.0049(12) 0.0111(12) -0.0046(13)
C22 0.0274(16) 0.0258(16) 0.0183(14) -0.0024(12) 0.0112(12) -0.0052(13)
C23 0.0169(13) 0.0262(15) 0.0133(12) -0.0009(11) 0.0070(10) 0.0009(11)
C24 0.0322(17) 0.0233(15) 0.0198(14) 0.0000(12) 0.0135(13) 0.0000(13)
C25 0.0337(17) 0.0268(16) 0.0196(14) 0.0029(12) 0.0144(13) 0.0064(14)
C26 0.0285(16) 0.0272(16) 0.0174(13) 0.0029(12) 0.0112(12) 0.0025(13)
C27 0.0279(16) 0.0260(16) 0.0202(14) -0.0009(12) 0.0104(12) 0.0021(13)
C28 0.0185(14) 0.0231(15) 0.0157(13) -0.0002(11) 0.0080(11) 0.0005(11)
C29 0.0324(17) 0.0237(15) 0.0179(14) -0.0006(12) 0.0142(13) -0.0022(13)
C30 0.0348(18) 0.0245(16) 0.0178(14) -0.0040(12) 0.0132(13) -0.0044(13)
C31 0.0215(15) 0.0219(15) 0.0191(14) -0.0048(11) 0.0066(12) -0.0024(12)
C32 0.0260(15) 0.0186(14) 0.0207(14) -0.0019(11) 0.0120(12) -0.0022(12)
C33 0.0177(14) 0.0194(14) 0.0190(13) -0.0041(11) 0.0062(11) 0.0006(11)
C34 0.0275(15) 0.0182(14) 0.0230(14) -0.0035(11) 0.0125(12) -0.0005(12)
C35 0.0286(16) 0.0221(15) 0.0255(15) 0.0009(12) 0.0132(13) -0.0005(13)
C36 0.0384(18) 0.0220(16) 0.0197(14) 0.0004(12) 0.0089(13) 0.0006(14)
C37 0.0390(19) 0.0207(15) 0.0192(14) -0.0022(12) 0.0112(13) 0.0035(13)
C38 0.0211(14) 0.0179(14) 0.0188(13) -0.0020(11) 0.0077(11) -0.0010(11)
C39 0.042(2) 0.0212(15) 0.0244(16) -0.0022(12) 0.0178(14) -0.0013(14)
C40 0.047(2) 0.0201(16) 0.0259(16) -0.0032(13) 0.0197(15) 0.0014(14)
C41 0.045(2) 0.0300(17) 0.0173(14) -0.0072(12) 0.0168(14) -0.0111(15)
C42 0.048(2) 0.0306(18) 0.0174(14) -0.0051(13) 0.0189(15) -0.0117(16)
C43 0.0190(14) 0.0306(16) 0.0098(12) -0.0013(11) 0.0068(10) -0.0002(12)
C44 0.054(2) 0.0311(18) 0.0185(15) 0.0020(13) 0.0180(15) 0.0110(16)
C45 0.050(2) 0.0350(19) 0.0140(13) 0.0054(13) 0.0183(14) 0.0083(16)
C46 0.055(2) 0.0307(18) 0.0186(15) 0.0043(13) 0.0232(15) 0.0061(16)
C47 0.061(2) 0.0269(17) 0.0171(15) 0.0019(13) 0.0214(16) 0.0059(16)
C48 0.0206(14) 0.0281(16) 0.0124(12) 0.0000(11) 0.0076(11) 0.0011(12)
C49 0.045(2) 0.0299(17) 0.0153(14) -0.0011(12) 0.0146(14) -0.0096(15)
C50 0.043(2) 0.0307(17) 0.0146(14) -0.0041(12) 0.0145(14) -0.0114(15)
C51 0.0379(18) 0.0178(14) 0.0154(13) -0.0030(11) 0.0123(13) -0.0014(13)
C52 0.0361(18) 0.0167(14) 0.0178(14) 0.0016(11) 0.0121(13) -0.0042(12)
C53 0.0185(13) 0.0195(13) 0.0118(12) -0.0010(10) 0.0089(10) 0.0002(11)
C54 0.0332(16) 0.0190(14) 0.0147(13) -0.0016(11) 0.0131(12) -0.0044(12)
C55 0.0328(16) 0.0197(14) 0.0155(13) 0.0003(11) 0.0141(12) -0.0006(12)
C56 0.051(2) 0.0177(14) 0.0182(14) 0.0030(11) 0.0213(14) -0.0007(14)
C57 0.053(2) 0.0176(15) 0.0187(14) -0.0012(11) 0.0214(15) -0.0034(14)
C58 0.0180(13) 0.0188(13) 0.0115(12) 0.0013(10) 0.0076(10) 0.0007(11)
C59 0.0420(19) 0.0205(15) 0.0157(13) 0.0010(11) 0.0166(13) -0.0042(13)
C60 0.0425(19) 0.0197(15) 0.0150(13) -0.0019(11) 0.0149(13) -0.0035(13)
C61 0.0295(16) 0.0278(16) 0.0150(13) -0.0035(12) 0.0068(12) -0.0005(13)
C62 0.0315(17) 0.0252(16) 0.0170(14) 0.0003(12) 0.0084(12) -0.0033(13)
C63 0.0216(14) 0.0233(15) 0.0117(12) 0.0010(11) 0.0063(11) 0.0014(12)
C64 0.0262(16) 0.0219(15) 0.0162(13) -0.0009(11) 0.0067(12) 0.0008(12)
C65 0.0298(16) 0.0276(16) 0.0125(13) 0.0015(11) 0.0074(12) 0.0013(13)
C66 0.0337(18) 0.0287(17) 0.0195(15) 0.0058(12) 0.0127(13) 0.0073(14)
C67 0.0313(17) 0.0231(15) 0.0193(14) 0.0010(12) 0.0119(13) 0.0032(13)
C68 0.0217(14) 0.0234(15) 0.0146(13) 0.0018(11) 0.0064(11) -0.0003(12)
C69 0.0348(17) 0.0244(15) 0.0171(14) 0.0024(11) 0.0148(13) 0.0021(13)
C70 0.0378(18) 0.0268(17) 0.0186(14) -0.0010(12) 0.0133(13) 0.0019(14)
C71 0.0310(16) 0.0276(16) 0.0127(12) -0.0022(12) 0.0061(12) -0.0036(13)
C72 0.0332(17) 0.0254(16) 0.0181(14) -0.0031(12) 0.0073(13) -0.0049(13)
C73 0.0217(14) 0.0214(14) 0.0139(12) 0.0000(11) 0.0063(11) 0.0026(11)
C74 0.0359(18) 0.0201(15) 0.0173(14) -0.0010(11) 0.0115(13) 0.0005(13)
C75 0.0407(19) 0.0232(16) 0.0173(14) 0.0045(12) 0.0124(13) 0.0004(14)
C76 0.0353(18) 0.0210(15) 0.0171(14) 0.0036(11) 0.0093(13) 0.0047(13)
C77 0.0357(18) 0.0205(15) 0.0169(14) 0.0004(11) 0.0100(13) 0.0040(13)
C78 0.0228(15) 0.0194(14) 0.0141(12) 0.0001(10) 0.0065(11) -0.0019(11)
C79 0.0303(16) 0.0207(15) 0.0200(14) 0.0037(11) 0.0119(12) 0.0027(12)
C80 0.0351(17) 0.0204(15) 0.0179(13) -0.0022(11) 0.0126(13) 0.0020(13)
N1 0.0281(13) 0.0227(13) 0.0121(11) -0.0007(9) 0.0115(10) -0.0021(10)
N2 0.0236(12) 0.0244(13) 0.0117(10) 0.0013(9) 0.0093(9) 0.0018(10)
N3 0.0287(14) 0.0271(13) 0.0100(10) 0.0012(9) 0.0101(10) 0.0034(11)
N4 0.0252(13) 0.0369(15) 0.0106(10) 0.0011(10) 0.0096(10) -0.0010(11)
N5 0.0194(12) 0.0293(14) 0.0138(11) 0.0000(10) 0.0074(9) 0.0040(10)
N6 0.0207(12) 0.0271(14) 0.0169(11) -0.0021(10) 0.0094(10) -0.0047(10)
N7 0.0212(12) 0.0227(13) 0.0187(12) 0.0005(10) 0.0088(10) 0.0009(10)
N8 0.0226(13) 0.0238(13) 0.0185(12) -0.0014(10) 0.0081(10) 0.0010(10)
N9 0.0247(13) 0.0361(15) 0.0122(11) -0.0024(10) 0.0087(10) -0.0006(11)
N10 0.0243(13) 0.0354(15) 0.0122(11) 0.0008(10) 0.0098(10) -0.0007(11)
N11 0.0214(12) 0.0208(12) 0.0113(10) -0.0015(9) 0.0088(9) -0.0028(10)
N12 0.0244(13) 0.0209(12) 0.0137(11) 0.0021(9) 0.0094(10) 0.0027(10)
N13 0.0239(13) 0.0297(14) 0.0104(10) 0.0006(10) 0.0058(9) 0.0033(11)
N14 0.0264(14) 0.0312(15) 0.0136(11) 0.0009(10) 0.0059(10) 0.0027(11)
N15 0.0292(14) 0.0272(14) 0.0119(11) 0.0019(10) 0.0081(10) 0.0029(11)
N16 0.0279(14) 0.0228(13) 0.0161(11) 0.0004(10) 0.0088(10) 0.0012(11)
O1 0.0561(16) 0.0203(11) 0.0171(10) -0.0002(9) 0.0131(11) -0.0047(11)
O2 0.0497(16) 0.0307(13) 0.0295(13) 0.0009(10) 0.0172(12) 0.0118(12)
O3 0.0462(15) 0.0248(12) 0.0240(11) -0.0060(9) 0.0196(11) 0.0000(10)
O4 0.0608(18) 0.0293(13) 0.0275(12) 0.0024(10) 0.0240(12) -0.0099(12)
O5 0.0359(13) 0.0249(12) 0.0217(11) -0.0033(9) 0.0115(10) -0.0081(10)
O6 0.0325(13) 0.0261(12) 0.0233(11) 0.0042(9) 0.0119(10) 0.0069(10)
O7 0.0322(13) 0.0261(12) 0.0250(11) -0.0055(9) 0.0107(10) 0.0014(10)
O8 0.0401(14) 0.0269(12) 0.0246(11) 0.0088(9) 0.0096(10) -0.0080(11)
O9 0.0530(16) 0.0225(12) 0.0209(11) -0.0025(9) 0.0119(11) -0.0058(11)
O10 0.0587(18) 0.0468(16) 0.0272(13) 0.0036(12) 0.0151(13) 0.0243(14)
O11 0.0630(18) 0.0357(14) 0.0291(13) -0.0016(11) 0.0278(13) -0.0149(13)
O12 0.0463(15) 0.0265(12) 0.0243(11) -0.0085(9) 0.0199(11) -0.0013(11)
O13 0.0461(15) 0.0274(12) 0.0227(11) 0.0020(9) 0.0107(11) 0.0045(11)
O14 0.0510(16) 0.0263(12) 0.0236(12) -0.0035(10) 0.0115(11) -0.0102(11)
O15 0.0591(19) 0.0494(18) 0.0391(16) 0.0201(13) 0.0101(14) -0.0174(15)
O16 0.0466(16) 0.0296(14) 0.0414(15) -0.0169(12) 0.0019(13) 0.0104(12)
O17 0.0465(19) 0.055(2) 0.070(2) -0.0152(17) 0.0325(17) -0.0047(15)
O18 0.0404(17) 0.071(2) 0.0428(18) -0.0122(16) 0.0118(14) -0.0025(16)
O19 0.040(2) 0.127(4) 0.112(4) 0.009(3) 0.015(3) 0.005(3)
O20 0.0448(17) 0.069(2) 0.0392(16) 0.0162(15) 0.0069(13) -0.0063(15)
O21 0.129(4) 0.069(3) 0.066(3) 0.000(2) -0.033(3) 0.038(3)
O22 0.141(5) 0.050(2) 0.101(4) 0.016(3) 0.065(3) 0.005(3)
O23 0.056(2) 0.065(2) 0.057(2) 0.0013(17) 0.0073(16) -0.0177(17)
O24 0.0386(16) 0.0476(17) 0.0362(15) -0.0017(13) 0.0145(13) 0.0092(13)
O25 0.0402(16) 0.0430(15) 0.0305(13) -0.0030(12) 0.0125(12) 0.0095(13)
O26 0.054(2) 0.093(3) 0.069(3) 0.006(2) 0.015(2) 0.016(2)
O27 0.064(2) 0.090(3) 0.068(2) -0.019(2) 0.024(2) -0.011(2)
O28 0.050(2) 0.083(3) 0.082(3) 0.039(2) 0.035(2) 0.016(2)
O29 0.077(3) 0.098(3) 0.095(4) 0.042(3) 0.026(3) 0.021(3)
O30 0.0498(19) 0.0530(19) 0.0509(19) -0.0059(15) 0.0178(16) 0.0101(16)
O31 0.059(2) 0.097(3) 0.0361(17) 0.0020(19) 0.0159(17) 0.011(2)
O32 0.058(3) 0.188(6) 0.057(3) 0.013(3) 0.007(2) 0.003(3)
O33 0.056(2) 0.065(2) 0.0295(15) 0.0036(15) 0.0132(14) -0.0109(17)
O34 0.064(2) 0.067(2) 0.0315(16) 0.0027(16) -0.0009(15) -0.0094(18)
O35 0.0386(16) 0.0537(19) 0.0440(17) -0.0029(14) 0.0185(14) 0.0055(14)
O36 0.048(2) 0.063(2) 0.066(2) 0.0026(19) 0.0021(17) 0.0050(18)
O37 0.0410(16) 0.0433(17) 0.0481(17) -0.0063(14) 0.0197(14) -0.0089(13)
O38 0.0439(18) 0.0517(19) 0.054(2) 0.0054(16) 0.0121(15) 0.0006(16)
O39 0.0510(18) 0.0600(19) 0.0290(14) 0.0029(14) 0.0151(14) -0.0134(16)
O40 0.064(2) 0.062(2) 0.091(3) -0.017(2) 0.046(2) -0.0161(18)

loop_
_atom_type_symbol
_atom_type_description
_atom_type_scat_dispersion_real
_atom_type_scat_dispersion_imag
_atom_type_scat_source
C C 0.0033 0.0016 'International Tables Vol C Tables 4.2.6.8 and 6.1.1.4'
H H 0.0000 0.0000 'International Tables Vol C Tables 4.2.6.8 and 6.1.1.4'
N N 0.0061 0.0033 'International Tables Vol C Tables 4.2.6.8 and 6.1.1.4'
O O 0.0106 0.0060 'International Tables Vol C Tables 4.2.6.8 and 6.1.1.4'
S S 0.1246 0.1234 'International Tables Vol C Tables 4.2.6.8 and 6.1.1.4'
Cu Cu 0.3201 1.2651 'International Tables Vol C Tables 4.2.6.8 and 6.1.1.4'

loop_
_geom_angle_atom_site_label_1
_geom_angle_atom_site_label_2
_geom_angle_atom_site_label_3
_geom_angle
_geom_angle_site_symmetry_1
_geom_angle_site_symmetry_3
N1 Cu1 N2 163.08(11) . 4_565
N1 Cu1 O1 99.28(9) . .
N2 Cu1 O1 97.01(9) 4_565 .
N4 Cu2 N3 160.27(12) 4_565 .
N4 Cu2 O2 100.36(11) 4_565 .
N3 Cu2 O2 98.60(10) . .
N6 Cu3 N5 161.14(11) 4_575 .
N6 Cu3 O6 99.36(10) 4_575 .
N5 Cu3 O6 98.96(10) . .
N8 Cu4 N7 161.90(11) 4_575 .
N8 Cu4 O5 101.59(10) 4_575 .
N7 Cu4 O5 95.94(10) . .
N9 Cu5 N10 159.96(12) . 4_575
N9 Cu5 O10 100.67(11) . .
N10 Cu5 O10 98.94(11) 4_575 .
N12 Cu6 N11 160.51(11) 4_575 .
N12 Cu6 O9 100.63(10) 4_575 .
N11 Cu6 O9 98.22(9) . .
N14 Cu7 N13 163.67(12) 4_565 .
N14 Cu7 O13 98.44(10) 4_565 .
N13 Cu7 O13 96.98(10) . .
N15 Cu8 N16 162.62(12) . 4_565
N15 Cu8 O14 101.11(10) . .
N16 Cu8 O14 95.64(10) 4_565 .
O4 S1 O2 109.06(16) . .
O4 S1 O3 109.77(14) . .
O2 S1 O3 109.26(14) . .
O4 S1 O1 109.68(14) . .
O2 S1 O1 109.80(15) . .
O3 S1 O1 109.25(15) . .
O8 S2 O7 110.21(14) . .
O8 S2 O6 110.05(14) . .
O7 S2 O6 108.64(13) . .
O8 S2 O5 109.83(13) . .
O7 S2 O5 108.63(14) . .
O6 S2 O5 109.46(14) . .
O11 S3 O10 109.37(18) . .
O11 S3 O12 109.97(15) . .
O10 S3 O12 109.08(15) . .
O11 S3 O9 109.69(15) . .
O10 S3 O9 109.80(16) . .
O12 S3 O9 108.91(15) . .
O16 S4 O15 110.93(19) . .
O16 S4 O13 108.69(15) . .
O15 S4 O13 108.78(17) . .
O16 S4 O14 108.64(16) . .
O15 S4 O14 109.97(16) . .
O13 S4 O14 109.82(15) . .
N1 C1 C2 123.4(3) . .
N1 C1 H1 118.3 . .
C2 C1 H1 118.3 . .
C1 C2 C3 120.0(3) . .
C1 C2 H2 120.0 . .
C3 C2 H2 120.0 . .
C4 C3 C2 116.4(3) . .
C4 C3 C8 120.6(3) . .
C2 C3 C8 123.1(3) . .
C5 C4 C3 119.9(3) . .
C5 C4 H4 120.1 . .
C3 C4 H4 120.1 . .
N1 C5 C4 123.7(3) . .
N1 C5 H5 118.1 . .
C4 C5 H5 118.1 . .
N2 C6 C7 123.4(3) . .
N2 C6 H6 118.3 . .
C7 C6 H6 118.3 . .
C6 C7 C8 119.8(3) . .
C6 C7 H7 120.1 . .
C8 C7 H7 120.1 . .
C7 C8 C9 116.9(3) . .
C7 C8 C3 121.7(3) . .
C9 C8 C3 121.4(3) . .
C10 C9 C8 119.9(3) . .
C10 C9 H9 120.1 . .
C8 C9 H9 120.1 . .
N2 C10 C9 123.0(3) . .
N2 C10 H10 118.5 . .
C9 C10 H10 118.5 . .
N3 C11 C12 122.9(3) . .
N3 C11 H11 118.6 . .
C12 C11 H11 118.6 . .
C11 C12 C13 120.1(3) . .
C11 C12 H12 120.0 . .
C13 C12 H12 120.0 . .
C14 C13 C12 116.4(3) . .
C14 C13 C18 121.6(3) . .
C12 C13 C18 122.0(3) . .
C15 C14 C13 120.0(3) . .
C15 C14 H14 120.0 . .
C13 C14 H14 120.0 . .
N3 C15 C14 123.4(3) . .
N3 C15 H15 118.3 . .
C14 C15 H15 118.3 . .
N4 C16 C17 123.2(3) . .
N4 C16 H16 118.4 . .
C17 C16 H16 118.4 . .
C16 C17 C18 119.7(3) . .
C16 C17 H17 120.1 . .
C18 C17 H17 120.1 . .
C19 C18 C17 116.3(3) . .
C19 C18 C13 121.9(3) . .
C17 C18 C13 121.7(3) . .
C20 C19 C18 120.7(3) . .
C20 C19 H19 119.6 . .
C18 C19 H19 119.6 . .
N4 C20 C19 122.6(3) . .
N4 C20 H20 118.7 . .
C19 C20 H20 118.7 . .
N5 C21 C22 122.8(3) . .
N5 C21 H21 118.6 . .
C22 C21 H21 118.6 . .
C21 C22 C23 119.4(3) . .
C21 C22 H22 120.3 . .
C23 C22 H22 120.3 . .
C22 C23 C24 117.4(3) . .
C22 C23 C28 121.1(3) . .
C24 C23 C28 121.5(3) . .
C25 C24 C23 119.6(3) . .
C25 C24 H24 120.2 . .
C23 C24 H24 120.2 . .
N5 C25 C24 122.6(3) . .
N5 C25 H25 118.7 . .
C24 C25 H25 118.7 . .
N6 C26 C27 123.0(3) . .
N6 C26 H26 118.5 . .
C27 C26 H26 118.5 . .
C26 C27 C28 119.7(3) . .
C26 C27 H27 120.1 . .
C28 C27 H27 120.1 . .
C29 C28 C27 117.1(3) . .
C29 C28 C23 121.4(3) . .
C27 C28 C23 121.5(3) . .
C30 C29 C28 120.0(3) . .
C30 C29 H29 120.0 . .
C28 C29 H29 120.0 . .
N6 C30 C29 122.8(3) . .
N6 C30 H30 118.6 . .
C29 C30 H30 118.6 . .
N7 C31 C32 122.9(3) . .
N7 C31 H31 118.6 . .
C32 C31 H31 118.6 . .
C31 C32 C33 119.8(3) . .
C31 C32 H32 120.1 . .
C33 C32 H32 120.1 . .
C32 C33 C34 117.2(3) . .
C32 C33 C38 122.2(3) . .
C34 C33 C38 120.5(3) . .
C35 C34 C33 119.7(3) . .
C35 C34 H34 120.1 . .
C33 C34 H34 120.1 . .
N7 C35 C34 122.9(3) . .
N7 C35 H35 118.6 . .
C34 C35 H35 118.6 . .
N8 C36 C37 123.3(3) . .
N8 C36 H36 118.4 . .
C37 C36 H36 118.4 . .
C36 C37 C38 119.2(3) . .
C36 C37 H37 120.4 . .
C38 C37 H37 120.4 . .
C39 C38 C37 117.1(3) . .
C39 C38 C33 121.0(3) . .
C37 C38 C33 121.9(3) . .
C40 C39 C38 120.4(3) . .
C40 C39 H39 119.8 . .
C38 C39 H39 119.8 . .
N8 C40 C39 122.9(3) . .
N8 C40 H40 118.5 . .
C39 C40 H40 118.5 . .
N9 C41 C42 122.9(3) . .
N9 C41 H41 118.5 . .
C42 C41 H41 118.5 . .
C43 C42 C41 120.0(3) . .
C43 C42 H42 120.0 . .
C41 C42 H42 120.0 . .
C42 C43 C44 117.1(3) . .
C42 C43 C48 121.6(3) . .
C44 C43 C48 121.2(3) . .
C45 C44 C43 119.8(3) . .
C45 C44 H44 120.1 . .
C43 C44 H44 120.1 . .
N9 C45 C44 122.9(3) . .
N9 C45 H45 118.6 . .
C44 C45 H45 118.6 . .
N10 C46 C47 122.8(3) . .
N10 C46 H46 118.6 . .
C47 C46 H46 118.6 . .
C46 C47 C48 119.8(3) . .
C46 C47 H47 120.1 . .
C48 C47 H47 120.1 . .
C49 C48 C47 116.4(3) . .
C49 C48 C43 121.9(3) . .
C47 C48 C43 121.7(3) . .
C50 C49 C48 120.6(3) . .
C50 C49 H49 119.7 . .
C48 C49 H49 119.7 . .
N10 C50 C49 123.1(3) . .
N10 C50 H50 118.5 . .
C49 C50 H50 118.5 . .
N11 C51 C52 122.9(3) . .
N11 C51 H51 118.6 . .
C52 C51 H51 118.6 . .
C53 C52 C51 120.0(3) . .
C53 C52 H52 120.0 . .
C51 C52 H52 120.0 . .
C52 C53 C54 116.9(2) . .
C52 C53 C58 122.5(3) . .
C54 C53 C58 120.6(3) . .
C55 C54 C53 119.9(3) . .
C55 C54 H54 120.1 . .
C53 C54 H54 120.1 . .
N11 C55 C54 123.0(3) . .
N11 C55 H55 118.5 . .
C54 C55 H55 118.5 . .
N12 C56 C57 123.4(3) . .
N12 C56 H56 118.3 . .
C57 C56 H56 118.3 . .
C56 C57 C58 119.9(3) . .
C56 C57 H57 120.0 . .
C58 C57 H57 120.0 . .
C59 C58 C57 116.5(3) . .
C59 C58 C53 121.1(3) . .
C57 C58 C53 122.4(3) . .
C60 C59 C58 120.2(3) . .
C60 C59 H59 119.9 . .
C58 C59 H59 119.9 . .
N12 C60 C59 123.0(3) . .
N12 C60 H60 118.5 . .
C59 C60 H60 118.5 . .
N13 C61 C62 123.0(3) . .
N13 C61 H61 118.5 . .
C62 C61 H61 118.5 . .
C61 C62 C63 119.0(3) . .
C61 C62 H62 120.5 . .
C63 C62 H62 120.5 . .
C64 C63 C62 117.5(3) . .
C64 C63 C68 121.6(3) . .
C62 C63 C68 120.9(3) . .
C65 C64 C63 119.7(3) . .
C65 C64 H64 120.1 . .
C63 C64 H64 120.1 . .
N13 C65 C64 122.6(3) . .
N13 C65 H65 118.7 . .
C64 C65 H65 118.7 . .
N14 C66 C67 123.1(3) . .
N14 C66 H66 118.5 . .
C67 C66 H66 118.5 . .
C66 C67 C68 119.4(3) . .
C66 C67 H67 120.3 . .
C68 C67 H67 120.3 . .
C67 C68 C69 118.1(3) . .
C67 C68 C63 120.9(3) . .
C69 C68 C63 121.0(3) . .
C70 C69 C68 119.0(3) . .
C70 C69 H69 120.5 . .
C68 C69 H69 120.5 . .
N14 C70 C69 122.8(3) . .
N14 C70 H70 118.6 . .
C69 C70 H70 118.6 . .
N15 C71 C72 122.5(3) . .
N15 C71 H71 118.8 . .
C72 C71 H71 118.8 . .
C71 C72 C73 120.0(3) . .
C71 C72 H72 120.0 . .
C73 C72 H72 120.0 . .
C74 C73 C72 117.0(3) . .
C74 C73 C78 121.0(3) . .
C72 C73 C78 122.0(3) . .
C75 C74 C73 119.8(3) . .
C75 C74 H74 120.1 . .
C73 C74 H74 120.1 . .
N15 C75 C74 122.9(3) . .
N15 C75 H75 118.5 . .
C74 C75 H75 118.5 . .
N16 C76 C77 123.4(3) . .
N16 C76 H76 118.3 . .
C77 C76 H76 118.3 . .
C76 C77 C78 119.4(3) . .
C76 C77 H77 120.3 . .
C78 C77 H77 120.3 . .
C77 C78 C79 117.9(3) . .
C77 C78 C73 120.5(3) . .
C79 C78 C73 121.6(3) . .
C80 C79 C78 119.1(3) . .
C80 C79 H79 120.5 . .
C78 C79 H79 120.5 . .
N16 C80 C79 123.4(3) . .
N16 C80 H80 118.3 . .
C79 C80 H80 118.3 . .
C1 N1 C5 116.5(3) . .
C1 N1 Cu1 124.5(2) . .
C5 N1 Cu1 119.0(2) . .
C10 N2 C6 117.1(3) . .
C10 N2 Cu1 120.3(2) . 4_566
C6 N2 Cu1 122.6(2) . 4_566
C15 N3 C11 117.2(3) . .
C15 N3 Cu2 119.9(2) . .
C11 N3 Cu2 122.9(2) . .
C20 N4 C16 117.3(3) . .
C20 N4 Cu2 120.7(2) . 4_566
C16 N4 Cu2 122.0(2) . 4_566
C21 N5 C25 118.1(3) . .
C21 N5 Cu3 120.7(2) . .
C25 N5 Cu3 121.2(2) . .
C30 N6 C26 117.3(3) . .
C30 N6 Cu3 120.3(2) . 4_576
C26 N6 Cu3 122.4(2) . 4_576
C31 N7 C35 117.5(3) . .
C31 N7 Cu4 122.1(2) . .
C35 N7 Cu4 120.3(2) . .
C36 N8 C40 117.1(3) . .
C36 N8 Cu4 124.1(2) . 4_576
C40 N8 Cu4 118.8(2) . 4_576
C41 N9 C45 117.3(3) . .
C41 N9 Cu5 121.5(2) . .
C45 N9 Cu5 121.1(2) . .
C50 N10 C46 117.4(3) . .
C50 N10 Cu5 119.1(2) . 4_576
C46 N10 Cu5 123.5(2) . 4_576
C51 N11 C55 117.4(2) . .
C51 N11 Cu6 122.4(2) . .
C55 N11 Cu6 120.14(19) . .
C56 N12 C60 116.9(2) . .
C56 N12 Cu6 124.8(2) . 4_576
C60 N12 Cu6 118.2(2) . 4_576
C65 N13 C61 118.2(3) . .
C65 N13 Cu7 120.7(2) . .
C61 N13 Cu7 121.1(2) . .
C66 N14 C70 117.5(3) . .
C66 N14 Cu7 119.0(2) . 4_566
C70 N14 Cu7 123.4(2) . 4_566
C75 N15 C71 117.7(3) . .
C75 N15 Cu8 121.2(2) . .
C71 N15 Cu8 121.1(2) . .
C76 N16 C80 116.8(3) . .
C76 N16 Cu8 120.7(2) . 4_566
C80 N16 Cu8 122.5(2) . 4_566
S1 O1 Cu1 129.95(14) . .
S1 O2 Cu2 138.30(17) . .
S2 O5 Cu4 144.54(15) . .
S2 O6 Cu3 122.38(14) . .
S3 O9 Cu6 124.18(15) . .
S3 O10 Cu5 145.69(19) . .
S4 O13 Cu7 128.07(15) . .
S4 O14 Cu8 139.68(16) . .
H17A O17 H17B 124(5) . .
H18A O18 H18B 113(5) . .
H19A O19 H19B 103(7) . .
H20A O20 H20B 105.0 . .
H21A O21 H21B 111(4) . .
H22A O22 H22B 109(8) . .
H23A O23 H23B 133.4 . .
H24A O24 H24B 116(5) . .
H25A O25 H25B 112(4) . .
H26A O26 H26B 102(6) . .
H27A O27 H27B 86(2) . .
H28A O28 H28B 108(6) . .
H29A O29 H29B 122(7) . .
H30A O30 H30B 107(5) . .
H31A O31 H31B 105(6) . .
H32A O32 H32B 93(8) . .
H33A O33 H33B 129(5) . .
H34A O34 H34B 103(5) . .
H35A O35 H35B 108(5) . .
H36A O36 H36B 131(6) . .
H37A O37 H37B 111(4) . .
H38A O38 H38B 122(4) . .
H39A O39 H39B 111(5) . .
H40A O40 H40B 106.1 . .

loop_
_geom_bond_atom_site_label_1
_geom_bond_atom_site_label_2
_geom_bond_distance
_geom_bond_site_symmetry_2
Cu1 N1 1.900(2) .
Cu1 N2 1.904(2) 4_565
Cu1 O1 2.359(2) .
Cu2 N4 1.914(2) 4_565
Cu2 N3 1.922(2) .
Cu2 O2 2.281(2) .
Cu3 N6 1.910(2) 4_575
Cu3 N5 1.916(2) .
Cu3 O6 2.257(2) .
Cu4 N8 1.900(3) 4_575
Cu4 N7 1.912(2) .
Cu4 O5 2.273(2) .
Cu5 N9 1.906(2) .
Cu5 N10 1.915(2) 4_575
Cu5 O10 2.262(3) .
Cu6 N12 1.908(2) 4_575
Cu6 N11 1.912(2) .
Cu6 O9 2.261(2) .
Cu7 N14 1.900(3) 4_565
Cu7 N13 1.907(2) .
Cu7 O13 2.334(2) .
Cu8 N15 1.906(2) .
Cu8 N16 1.910(2) 4_565
Cu8 O14 2.334(2) .
S1 O4 1.466(2) .
S1 O2 1.474(3) .
S1 O3 1.476(2) .
S1 O1 1.481(3) .
S2 O8 1.464(2) .
S2 O7 1.480(2) .
S2 O6 1.482(2) .
S2 O5 1.483(2) .
S3 O11 1.466(2) .
S3 O10 1.468(3) .
S3 O12 1.473(2) .
S3 O9 1.487(3) .
S4 O16 1.463(3) .
S4 O15 1.471(3) .
S4 O13 1.476(3) .
S4 O14 1.481(3) .
C1 N1 1.329(4) .
C1 C2 1.380(4) .
C1 H1 0.9500 .
C2 C3 1.391(4) .
C2 H2 0.9500 .
C3 C4 1.380(4) .
C3 C8 1.481(4) .
C4 C5 1.379(4) .
C4 H4 0.9500 .
C5 N1 1.334(4) .
C5 H5 0.9500 .
C6 N2 1.341(4) .
C6 C7 1.379(4) .
C6 H6 0.9500 .
C7 C8 1.386(4) .
C7 H7 0.9500 .
C8 C9 1.392(4) .
C9 C10 1.384(4) .
C9 H9 0.9500 .
C10 N2 1.337(4) .
C10 H10 0.9500 .
C11 N3 1.339(4) .
C11 C12 1.385(4) .
C11 H11 0.9500 .
C12 C13 1.395(4) .
C12 H12 0.9500 .
C13 C14 1.391(4) .
C13 C18 1.478(4) .
C14 C15 1.381(4) .
C14 H14 0.9500 .
C15 N3 1.335(4) .
C15 H15 0.9500 .
C16 N4 1.338(4) .
C16 C17 1.383(4) .
C16 H16 0.9500 .
C17 C18 1.390(5) .
C17 H17 0.9500 .
C18 C19 1.384(5) .
C19 C20 1.380(4) .
C19 H19 0.9500 .
C20 N4 1.334(4) .
C20 H20 0.9500 .
C21 N5 1.339(4) .
C21 C22 1.388(4) .
C21 H21 0.9500 .
C22 C23 1.398(4) .
C22 H22 0.9500 .
C23 C24 1.400(4) .
C23 C28 1.483(4) .
C24 C25 1.380(4) .
C24 H24 0.9500 .
C25 N5 1.348(4) .
C25 H25 0.9500 .
C26 N6 1.349(4) .
C26 C27 1.385(4) .
C26 H26 0.9500 .
C27 C28 1.397(4) .
C27 H27 0.9500 .
C28 C29 1.391(4) .
C29 C30 1.387(4) .
C29 H29 0.9500 .
C30 N6 1.347(4) .
C30 H30 0.9500 .
C31 N7 1.345(4) .
C31 C32 1.386(4) .
C31 H31 0.9500 .
C32 C33 1.395(4) .
C32 H32 0.9500 .
C33 C34 1.398(4) .
C33 C38 1.479(4) .
C34 C35 1.383(4) .
C34 H34 0.9500 .
C35 N7 1.352(4) .
C35 H35 0.9500 .
C36 N8 1.343(4) .
C36 C37 1.389(4) .
C36 H36 0.9500 .
C37 C38 1.398(4) .
C37 H37 0.9500 .
C38 C39 1.382(4) .
C39 C40 1.378(4) .
C39 H39 0.9500 .
C40 N8 1.345(4) .
C40 H40 0.9500 .
C41 N9 1.339(4) .
C41 C42 1.389(4) .
C41 H41 0.9500 .
C42 C43 1.383(4) .
C42 H42 0.9500 .
C43 C44 1.392(4) .
C43 C48 1.483(4) .
C44 C45 1.388(4) .
C44 H44 0.9500 .
C45 N9 1.343(4) .
C45 H45 0.9500 .
C46 N10 1.343(4) .
C46 C47 1.386(4) .
C46 H46 0.9500 .
C47 C48 1.404(4) .
C47 H47 0.9500 .
C48 C49 1.385(4) .
C49 C50 1.376(4) .
C49 H49 0.9500 .
C50 N10 1.341(4) .
C50 H50 0.9500 .
C51 N11 1.342(4) .
C51 C52 1.392(4) .
C51 H51 0.9500 .
C52 C53 1.392(4) .
C52 H52 0.9500 .
C53 C54 1.396(4) .
C53 C58 1.480(4) .
C54 C55 1.387(4) .
C54 H54 0.9500 .
C55 N11 1.347(4) .
C55 H55 0.9500 .
C56 N12 1.333(4) .
C56 C57 1.383(4) .
C56 H56 0.9500 .
C57 C58 1.395(4) .
C57 H57 0.9500 .
C58 C59 1.387(4) .
C59 C60 1.382(4) .
C59 H59 0.9500 .
C60 N12 1.350(4) .
C60 H60 0.9500 .
C61 N13 1.345(4) .
C61 C62 1.382(4) .
C61 H61 0.9500 .
C62 C63 1.409(4) .
C62 H62 0.9500 .
C63 C64 1.391(4) .
C63 C68 1.483(4) .
C64 C65 1.387(4) .
C64 H64 0.9500 .
C65 N13 1.340(4) .
C65 H65 0.9500 .
C66 N14 1.343(4) .
C66 C67 1.376(4) .
C66 H66 0.9500 .
C67 C68 1.388(4) .
C67 H67 0.9500 .
C68 C69 1.393(4) .
C69 C70 1.384(4) .
C69 H69 0.9500 .
C70 N14 1.348(4) .
C70 H70 0.9500 .
C71 N15 1.351(4) .
C71 C72 1.376(4) .
C71 H71 0.9500 .
C72 C73 1.398(4) .
C72 H72 0.9500 .
C73 C74 1.393(4) .
C73 C78 1.489(4) .
C74 C75 1.377(4) .
C74 H74 0.9500 .
C75 N15 1.342(4) .
C75 H75 0.9500 .
C76 N16 1.345(4) .
C76 C77 1.380(4) .
C76 H76 0.9500 .
C77 C78 1.387(4) .
C77 H77 0.9500 .
C78 C79 1.398(4) .
C79 C80 1.376(4) .
C79 H79 0.9500 .
C80 N16 1.354(4) .
C80 H80 0.9500 .
N2 Cu1 1.904(2) 4_566
N4 Cu2 1.915(2) 4_566
N6 Cu3 1.910(2) 4_576
N8 Cu4 1.900(3) 4_576
N10 Cu5 1.915(2) 4_576
N12 Cu6 1.908(2) 4_576
N14 Cu7 1.900(3) 4_566
N16 Cu8 1.910(2) 4_566
O17 H17A 0.813(19) .
O17 H17B 0.812(19) .
O18 H18A 0.808(19) .
O18 H18B 0.829(19) .
O19 H19A 0.82(2) .
O19 H19B 0.83(2) .
O20 H20A 0.8298 .
O20 H20B 0.7944 .
O21 H21A 0.78(2) .
O21 H21B 0.80(2) .
O22 H22A 0.82(2) .
O22 H22B 0.87(2) .
O23 H23A 0.8485 .
O23 H23B 0.8411 .
O24 H24A 0.833(19) .
O24 H24B 0.830(19) .
O25 H25A 0.825(19) .
O25 H25B 0.850(19) .
O26 H26A 0.82(2) .
O26 H26B 0.82(2) .
O27 H27A 0.965(19) .
O27 H27B 0.895(19) .
O28 H28A 0.806(19) .
O28 H28B 0.824(19) .
O29 H29A 0.81(2) .
O29 H29B 0.81(2) .
O30 H30A 0.820(19) .
O30 H30B 0.811(19) .
O31 H31A 0.821(19) .
O31 H31B 0.808(19) .
O32 H32A 0.83(2) .
O32 H32B 0.83(2) .
O33 H33A 0.812(19) .
O33 H33B 0.780(19) .
O34 H34A 0.843(19) .
O34 H34B 0.827(19) .
O35 H35A 0.815(19) .
O35 H35B 0.816(19) .
O36 H36A 0.849(19) .
O36 H36B 0.82(2) .
O37 H37A 0.844(19) .
O37 H37B 0.850(19) .
O38 H38A 0.768(18) .
O38 H38B 0.781(18) .
O39 H39A 0.847(19) .
O39 H39B 0.832(19) .
O40 H40A 0.8345 .
O40 H40B 0.8339 .

loop_
_geom_hbond_atom_site_label_D
_geom_hbond_atom_site_label_H
_geom_hbond_atom_site_label_A
_geom_hbond_distance_DH
_geom_hbond_distance_HA
_geom_hbond_distance_DA
_geom_hbond_angle_DHA
_geom_hbond_site_symmetry_A
O17 H17A O10 0.813(19) 2.24(2) 3.040(5) 167(5) 1_655
O17 H17A S3 0.813(19) 2.96(4) 3.629(3) 142(5) 1_655
O17 H17B O33 0.812(19) 1.94(2) 2.753(5) 176(6) 3_666
O18 H18A O35 0.808(19) 2.20(4) 2.852(4) 137(5) .
O18 H18B O5 0.829(19) 2.01(2) 2.832(4) 171(5) 1_556
O18 H18B S2 0.829(19) 3.00(3) 3.775(3) 157(5) 1_556
O19 H19A O20 0.82(2) 1.92(3) 2.709(5) 161(7) .
O19 H19B O18 0.83(2) 2.06(3) 2.855(6) 162(8) 1_554
O20 H20A O8 0.83 2.15 2.765(4) 131.1 .
O21 H21A O28 0.78(2) 2.09(3) 2.824(7) 155(7) 4_576
O21 H21B O1 0.80(2) 2.02(3) 2.814(5) 168(8) 1_556
O21 H21B S1 0.80(2) 2.99(3) 3.770(4) 165(7) 1_556
O22 H22A O36 0.82(2) 1.94(2) 2.755(7) 171(8) 4_575
O22 H22B O40 0.87(2) 2.02(3) 2.872(7) 167(7) .
O23 H23A O15 0.85 2.06 2.909(5) 179.8 .
O23 H23B O22 0.84 2.07 2.910(7) 177.7 .
O24 H24A O3 0.833(19) 2.00(2) 2.809(4) 162(4) .
O24 H24B O12 0.830(19) 1.99(2) 2.812(4) 172(5) .
O25 H25A O12 0.825(19) 2.05(2) 2.848(4) 164(4) .
O25 H25B O3 0.850(19) 1.97(2) 2.814(4) 170(4) .
O26 H26B O14 0.82(2) 2.10(3) 2.891(5) 163(6) .
O27 H27A O22 0.965(19) 2.40(5) 2.992(7) 119(4) 3_666
O27 H27A O23 0.965(19) 2.56(2) 3.509(5) 167(4) 3_666
O27 H27B O13 0.895(19) 1.95(2) 2.833(5) 169(5) .
O27 H27B S4 0.895(19) 2.91(4) 3.710(4) 150(5) .
O28 H28A O38 0.806(19) 1.95(2) 2.750(5) 171(6) 4_575
O28 H28B O24 0.824(19) 1.94(2) 2.749(5) 167(6) 2
O29 H29A O26 0.81(2) 2.07(3) 2.852(6) 163(8) .
O29 H29B O9 0.81(2) 2.05(4) 2.804(5) 154(7) .
O30 H30A O16 0.820(19) 2.01(2) 2.804(4) 164(5) .
O30 H30A S4 0.820(19) 2.96(3) 3.729(3) 157(5) .
O30 H30B O26 0.811(19) 2.34(4) 3.027(6) 143(5) .
O31 H31A O16 0.821(19) 1.98(3) 2.771(4) 163(6) .
O31 H31B O19 0.808(19) 1.98(3) 2.715(6) 150(6) 3_666
O32 H32A O34 0.83(2) 1.95(4) 2.716(6) 153(8) .
O32 H32B O29 0.83(2) 2.08(7) 2.712(7) 133(8) .
O33 H33A O11 0.812(19) 1.99(2) 2.789(4) 170(5) .
O33 H33B O32 0.780(19) 2.00(3) 2.699(6) 150(5) .
O34 H34A O30 0.843(19) 2.00(2) 2.824(5) 165(5) .
O34 H34B O7 0.827(19) 1.95(2) 2.775(4) 174(5) 1_556
O35 H35A O7 0.815(19) 1.98(2) 2.786(4) 173(5) 1_556
O35 H35A S2 0.815(19) 3.00(3) 3.748(3) 154(4) 1_556
O35 H35B O31 0.816(19) 1.96(2) 2.781(5) 178(5) .
O36 H36A O25 0.849(19) 1.92(2) 2.763(5) 169(6) 4_576
O36 H36B O26 0.82(2) 2.13(4) 2.792(6) 138(5) 4_576
O37 H37A O6 0.844(19) 2.00(2) 2.833(4) 170(5) 1_556
O37 H37A S2 0.844(19) 2.96(3) 3.683(3) 146(4) 1_556
O37 H37B O39 0.850(19) 1.97(2) 2.793(4) 162(5) .
O38 H38A O17 0.768(18) 2.05(3) 2.768(5) 155(5) 3_666
O38 H38B O37 0.781(18) 2.00(2) 2.737(4) 158(5) .
O39 H39A O4 0.847(19) 1.87(2) 2.714(4) 173(5) 1_556
O39 H39A S1 0.847(19) 2.94(2) 3.749(3) 162(4) 1_556
O39 H39B O28 0.832(19) 2.40(3) 3.188(5) 158(4) 4_576
O40 H40A O20 0.83 2.31 2.810(5) 119.0 .
O40 H40B O2 0.83 2.07 2.877(4) 162.3 .
O40 H40B S1 0.83 3.01 3.675(4) 138.2 .

loop_
_geom_torsion_atom_site_label_1
_geom_torsion_atom_site_label_2
_geom_torsion_atom_site_label_3
_geom_torsion_atom_site_label_4
_geom_torsion
_geom_torsion_site_symmetry_1
_geom_torsion_site_symmetry_2
_geom_torsion_site_symmetry_3
_geom_torsion_site_symmetry_4
N1 C1 C2 C3 1.0(7) . . . .
C1 C2 C3 C4 2.7(6) . . . .
C1 C2 C3 C8 -177.3(4) . . . .
C2 C3 C4 C5 -2.9(5) . . . .
C8 C3 C4 C5 177.2(3) . . . .
C3 C4 C5 N1 -0.6(6) . . . .
N2 C6 C7 C8 0.4(6) . . . .
C6 C7 C8 C9 -0.2(5) . . . .
C6 C7 C8 C3 179.0(3) . . . .
C4 C3 C8 C7 173.9(3) . . . .
C2 C3 C8 C7 -6.0(5) . . . .
C4 C3 C8 C9 -6.9(5) . . . .
C2 C3 C8 C9 173.1(4) . . . .
C7 C8 C9 C10 -0.3(5) . . . .
C3 C8 C9 C10 -179.5(3) . . . .
C8 C9 C10 N2 0.7(6) . . . .
N3 C11 C12 C13 -0.5(6) . . . .
C11 C12 C13 C14 -0.9(6) . . . .
C11 C12 C13 C18 178.2(3) . . . .
C12 C13 C14 C15 1.4(5) . . . .
C18 C13 C14 C15 -177.7(3) . . . .
C13 C14 C15 N3 -0.6(6) . . . .
N4 C16 C17 C18 -0.1(6) . . . .
C16 C17 C18 C19 2.5(5) . . . .
C16 C17 C18 C13 -175.6(3) . . . .
C14 C13 C18 C19 -2.7(5) . . . .
C12 C13 C18 C19 178.3(4) . . . .
C14 C13 C18 C17 175.3(3) . . . .
C12 C13 C18 C17 -3.7(5) . . . .
C17 C18 C19 C20 -2.7(6) . . . .
C13 C18 C19 C20 175.5(4) . . . .
C18 C19 C20 N4 0.4(8) . . . .
N5 C21 C22 C23 -0.8(5) . . . .
C21 C22 C23 C24 1.9(4) . . . .
C21 C22 C23 C28 -176.7(3) . . . .
C22 C23 C24 C25 -0.8(5) . . . .
C28 C23 C24 C25 177.8(3) . . . .
C23 C24 C25 N5 -1.6(5) . . . .
N6 C26 C27 C28 0.3(5) . . . .
C26 C27 C28 C29 -0.4(5) . . . .
C26 C27 C28 C23 178.5(3) . . . .
C22 C23 C28 C29 -162.6(3) . . . .
C24 C23 C28 C29 18.9(4) . . . .
C22 C23 C28 C27 18.5(4) . . . .
C24 C23 C28 C27 -160.0(3) . . . .
C27 C28 C29 C30 0.0(5) . . . .
C23 C28 C29 C30 -178.9(3) . . . .
C28 C29 C30 N6 0.5(5) . . . .
N7 C31 C32 C33 -0.1(5) . . . .
C31 C32 C33 C34 -1.3(4) . . . .
C31 C32 C33 C38 176.7(3) . . . .
C32 C33 C34 C35 1.4(4) . . . .
C38 C33 C34 C35 -176.7(3) . . . .
C33 C34 C35 N7 0.0(5) . . . .
N8 C36 C37 C38 -1.4(5) . . . .
C36 C37 C38 C39 2.5(5) . . . .
C36 C37 C38 C33 -175.0(3) . . . .
C32 C33 C38 C39 -157.2(3) . . . .
C34 C33 C38 C39 20.8(4) . . . .
C32 C33 C38 C37 20.2(5) . . . .
C34 C33 C38 C37 -161.8(3) . . . .
C37 C38 C39 C40 -1.5(5) . . . .
C33 C38 C39 C40 176.0(3) . . . .
C38 C39 C40 N8 -0.8(6) . . . .
N9 C41 C42 C43 -0.3(6) . . . .
C41 C42 C43 C44 2.0(5) . . . .
C41 C42 C43 C48 -175.2(3) . . . .
C42 C43 C44 C45 -2.0(5) . . . .
C48 C43 C44 C45 175.3(3) . . . .
C43 C44 C45 N9 0.3(6) . . . .
N10 C46 C47 C48 1.6(6) . . . .
C46 C47 C48 C49 -1.5(5) . . . .
C46 C47 C48 C43 177.2(3) . . . .
C42 C43 C48 C49 170.8(3) . . . .
C44 C43 C48 C49 -6.3(5) . . . .
C42 C43 C48 C47 -7.8(5) . . . .
C44 C43 C48 C47 175.1(3) . . . .
C47 C48 C49 C50 0.5(5) . . . .
C43 C48 C49 C50 -178.2(3) . . . .
C48 C49 C50 N10 0.4(6) . . . .
N11 C51 C52 C53 -0.4(5) . . . .
C51 C52 C53 C54 0.8(5) . . . .
C51 C52 C53 C58 -179.6(3) . . . .
C52 C53 C54 C55 -0.6(4) . . . .
C58 C53 C54 C55 179.8(3) . . . .
C53 C54 C55 N11 0.0(5) . . . .
N12 C56 C57 C58 0.7(6) . . . .
C56 C57 C58 C59 2.8(5) . . . .
C56 C57 C58 C53 -177.1(3) . . . .
C52 C53 C58 C59 169.3(3) . . . .
C54 C53 C58 C59 -11.1(4) . . . .
C52 C53 C58 C57 -10.7(5) . . . .
C54 C53 C58 C57 168.9(3) . . . .
C57 C58 C59 C60 -3.4(5) . . . .
C53 C58 C59 C60 176.5(3) . . . .
C58 C59 C60 N12 0.5(5) . . . .
N13 C61 C62 C63 0.4(5) . . . .
C61 C62 C63 C64 -0.5(5) . . . .
C61 C62 C63 C68 179.0(3) . . . .
C62 C63 C64 C65 0.4(5) . . . .
C68 C63 C64 C65 -179.0(3) . . . .
C63 C64 C65 N13 -0.3(5) . . . .
N14 C66 C67 C68 -0.4(5) . . . .
C66 C67 C68 C69 2.6(5) . . . .
C66 C67 C68 C63 -175.7(3) . . . .
C64 C63 C68 C67 -153.7(3) . . . .
C62 C63 C68 C67 26.9(5) . . . .
C64 C63 C68 C69 28.1(5) . . . .
C62 C63 C68 C69 -151.4(3) . . . .
C67 C68 C69 C70 -2.1(5) . . . .
C63 C68 C69 C70 176.2(3) . . . .
C68 C69 C70 N14 -0.6(5) . . . .
N15 C71 C72 C73 0.2(5) . . . .
C71 C72 C73 C74 2.2(5) . . . .
C71 C72 C73 C78 -175.2(3) . . . .
C72 C73 C74 C75 -2.2(5) . . . .
C78 C73 C74 C75 175.2(3) . . . .
C73 C74 C75 N15 -0.1(5) . . . .
N16 C76 C77 C78 0.6(5) . . . .
C76 C77 C78 C79 -0.5(5) . . . .
C76 C77 C78 C73 177.5(3) . . . .
C74 C73 C78 C77 -150.6(3) . . . .
C72 C73 C78 C77 26.6(5) . . . .
C74 C73 C78 C79 27.4(4) . . . .
C72 C73 C78 C79 -155.4(3) . . . .
C77 C78 C79 C80 0.0(5) . . . .
C73 C78 C79 C80 -178.0(3) . . . .
C78 C79 C80 N16 0.5(5) . . . .
C2 C1 N1 C5 -4.4(6) . . . .
C2 C1 N1 Cu1 173.9(3) . . . .
C4 C5 N1 C1 4.2(6) . . . .
C4 C5 N1 Cu1 -174.1(3) . . . .
N2 Cu1 N1 C1 24.4(6) 4_565 . . .
O1 Cu1 N1 C1 -171.5(3) . . . .
N2 Cu1 N1 C5 -157.4(4) 4_565 . . .
O1 Cu1 N1 C5 6.8(3) . . . .
C9 C10 N2 C6 -0.5(6) . . . .
C9 C10 N2 Cu1 -178.2(3) . . . 4_566
C7 C6 N2 C10 0.0(5) . . . .
C7 C6 N2 Cu1 177.6(3) . . . 4_566
C14 C15 N3 C11 -0.8(6) . . . .
C14 C15 N3 Cu2 178.1(3) . . . .
C12 C11 N3 C15 1.4(6) . . . .
C12 C11 N3 Cu2 -177.5(3) . . . .
N4 Cu2 N3 C15 146.8(3) 4_565 . . .
O2 Cu2 N3 C15 -17.0(3) . . . .
N4 Cu2 N3 C11 -34.3(5) 4_565 . . .
O2 Cu2 N3 C11 161.9(3) . . . .
C19 C20 N4 C16 2.1(6) . . . .
C19 C20 N4 Cu2 -176.8(4) . . . 4_566
C17 C16 N4 C20 -2.2(5) . . . .
C17 C16 N4 Cu2 176.6(3) . . . 4_566
C22 C21 N5 C25 -1.4(5) . . . .
C22 C21 N5 Cu3 176.1(2) . . . .
C24 C25 N5 C21 2.6(5) . . . .
C24 C25 N5 Cu3 -174.9(2) . . . .
N6 Cu3 N5 C21 152.1(3) 4_575 . . .
O6 Cu3 N5 C21 -14.1(2) . . . .
N6 Cu3 N5 C25 -30.4(5) 4_575 . . .
O6 Cu3 N5 C25 163.4(2) . . . .
C29 C30 N6 C26 -0.5(5) . . . .
C29 C30 N6 Cu3 -178.2(2) . . . 4_576
C27 C26 N6 C30 0.1(5) . . . .
C27 C26 N6 Cu3 177.7(2) . . . 4_576
C32 C31 N7 C35 1.5(4) . . . .
C32 C31 N7 Cu4 179.7(2) . . . .
C34 C35 N7 C31 -1.5(5) . . . .
C34 C35 N7 Cu4 -179.7(2) . . . .
N8 Cu4 N7 C31 -163.6(3) 4_575 . . .
O5 Cu4 N7 C31 1.9(2) . . . .
N8 Cu4 N7 C35 14.5(5) 4_575 . . .
O5 Cu4 N7 C35 180.0(2) . . . .
C37 C36 N8 C40 -0.9(5) . . . .
C37 C36 N8 Cu4 176.3(3) . . . 4_576
C39 C40 N8 C36 2.0(5) . . . .
C39 C40 N8 Cu4 -175.3(3) . . . 4_576
C42 C41 N9 C45 -1.4(5) . . . .
C42 C41 N9 Cu5 175.1(3) . . . .
C44 C45 N9 C41 1.4(5) . . . .
C44 C45 N9 Cu5 -175.1(3) . . . .
N10 Cu5 N9 C41 151.4(3) 4_575 . . .
O10 Cu5 N9 C41 -16.7(3) . . . .
N10 Cu5 N9 C45 -32.2(5) 4_575 . . .
O10 Cu5 N9 C45 159.7(3) . . . .
C49 C50 N10 C46 -0.4(5) . . . .
C49 C50 N10 Cu5 179.7(3) . . . 4_576
C47 C46 N10 C50 -0.6(5) . . . .
C47 C46 N10 Cu5 179.3(3) . . . 4_576
C52 C51 N11 C55 -0.3(5) . . . .
C52 C51 N11 Cu6 176.9(2) . . . .
C54 C55 N11 C51 0.4(5) . . . .
C54 C55 N11 Cu6 -176.8(2) . . . .
N12 Cu6 N11 C51 -163.5(3) 4_575 . . .
O9 Cu6 N11 C51 1.7(3) . . . .
N12 Cu6 N11 C55 13.6(5) 4_575 . . .
O9 Cu6 N11 C55 178.8(2) . . . .
C57 C56 N12 C60 -3.6(5) . . . .
C57 C56 N12 Cu6 171.3(3) . . . 4_576
C59 C60 N12 C56 3.0(5) . . . .
C59 C60 N12 Cu6 -172.3(3) . . . 4_576
C64 C65 N13 C61 0.2(5) . . . .
C64 C65 N13 Cu7 -178.7(2) . . . .
C62 C61 N13 C65 -0.3(5) . . . .
C62 C61 N13 Cu7 178.6(2) . . . .
N14 Cu7 N13 C65 144.5(4) 4_565 . . .
O13 Cu7 N13 C65 -16.2(3) . . . .
N14 Cu7 N13 C61 -34.4(5) 4_565 . . .
O13 Cu7 N13 C61 164.9(2) . . . .
C67 C66 N14 C70 -2.2(5) . . . .
C67 C66 N14 Cu7 175.7(3) . . . 4_566
C69 C70 N14 C66 2.7(5) . . . .
C69 C70 N14 Cu7 -175.1(3) . . . 4_566
C74 C75 N15 C71 2.5(5) . . . .
C74 C75 N15 Cu8 -175.7(3) . . . .
C72 C71 N15 C75 -2.5(5) . . . .
C72 C71 N15 Cu8 175.7(3) . . . .
N16 Cu8 N15 C75 -162.3(3) 4_565 . . .
O14 Cu8 N15 C75 2.0(3) . . . .
N16 Cu8 N15 C71 19.5(5) 4_565 . . .
O14 Cu8 N15 C71 -176.2(2) . . . .
C77 C76 N16 C80 -0.1(5) . . . .
C77 C76 N16 Cu8 178.9(3) . . . 4_566
C79 C80 N16 C76 -0.4(5) . . . .
C79 C80 N16 Cu8 -179.4(3) . . . 4_566
O4 S1 O1 Cu1 130.53(18) . . . .
O2 S1 O1 Cu1 10.7(2) . . . .
O3 S1 O1 Cu1 -109.11(19) . . . .
N1 Cu1 O1 S1 66.9(2) . . . .
N2 Cu1 O1 S1 -117.68(19) 4_565 . . .
O4 S1 O2 Cu2 -120.4(2) . . . .
O3 S1 O2 Cu2 119.6(2) . . . .
O1 S1 O2 Cu2 -0.2(3) . . . .
N4 Cu2 O2 S1 71.3(2) 4_565 . . .
N3 Cu2 O2 S1 -114.2(2) . . . .
O8 S2 O5 Cu4 -148.0(2) . . . .
O7 S2 O5 Cu4 91.4(3) . . . .
O6 S2 O5 Cu4 -27.1(3) . . . .
N8 Cu4 O5 S2 -53.4(3) 4_575 . . .
N7 Cu4 O5 S2 131.2(2) . . . .
O8 S2 O6 Cu3 131.96(15) . . . .
O7 S2 O6 Cu3 -107.30(16) . . . .
O5 S2 O6 Cu3 11.17(19) . . . .
N6 Cu3 O6 S2 105.56(16) 4_575 . . .
N5 Cu3 O6 S2 -78.93(16) . . . .
O11 S3 O9 Cu6 -124.77(17) . . . .
O10 S3 O9 Cu6 -4.6(2) . . . .
O12 S3 O9 Cu6 114.82(17) . . . .
N12 Cu6 O9 S3 -68.99(18) 4_575 . . .
N11 Cu6 O9 S3 115.97(17) . . . .
O11 S3 O10 Cu5 113.2(3) . . . .
O12 S3 O10 Cu5 -126.5(3) . . . .
O9 S3 O10 Cu5 -7.3(4) . . . .
N9 Cu5 O10 S3 -63.2(3) . . . .
N10 Cu5 O10 S3 120.9(3) 4_575 . . .
O16 S4 O13 Cu7 121.84(19) . . . .
O15 S4 O13 Cu7 -117.3(2) . . . .
O14 S4 O13 Cu7 3.1(2) . . . .
N14 Cu7 O13 S4 71.5(2) 4_565 . . .
N13 Cu7 O13 S4 -113.86(19) . . . .
O16 S4 O14 Cu8 -108.6(2) . . . .
O15 S4 O14 Cu8 129.9(2) . . . .
O13 S4 O14 Cu8 10.2(3) . . . .
N15 Cu8 O14 S4 65.4(3) . . . .
N16 Cu8 O14 S4 -119.3(2) 4_565 . . .
